data_7107539
loop_
_publ_author_name
'Lars-Arne Schaper'
'Karl Ofele'
'Renat Kadyrov'
'Bettina Bechlars'
'Markus Drees'
'Mirza Cokoja'
'Wolfgang A. Herrmann'
'Fritz E. Kuhn'

_publ_section_title
;
 N-Heterocyclic Carbenes via Abstraction of Ammonia Filling a Gap:
 "Normal" Carbenes with "Abnormal" Character
;
_journal_name_full Chem.Commun.
_journal_page_first 3857
_journal_paper_doi 10.1039/c2cc30611e
_journal_volume 48
_journal_year 2012
_chemical_formula_moiety 'C15 H13 N3'
_chemical_formula_sum 'C15 H13 N3'
_chemical_formula_weight 235.28
_chemical_name_systematic
;
?
;
_space_group_IT_number 14
_symmetry_cell_setting monoclinic
_symmetry_Int_Tables_number 14
_symmetry_space_group_name_Hall '-P 2ybc'
_symmetry_space_group_name_H-M 'P 1 21/c 1'
_atom_sites_solution_hydrogens geom
_atom_sites_solution_primary direct
_atom_sites_solution_secondary difmap
_audit_creation_date 16-September-10
_audit_creation_method SHELXL-97
_audit_update_record
;
16-September-10 Updated by the Author B.B.
21-December-11 Updated by the Author L.-A.S.
Text writing by B.B.
Checkcif OK
;
_cell_angle_alpha 90
_cell_angle_beta 106.30(2)
_cell_angle_gamma 90
_cell_formula_units_Z 4
_cell_length_a 13.034(4)
_cell_length_b 5.507(2)
_cell_length_c 18.643(6)
_cell_measurement_reflns_used 1405
_cell_measurement_temperature 123(2)
_cell_measurement_theta_max 23.33
_cell_measurement_theta_min 3.15
_cell_volume 1284.4(7)
_computing_cell_refinement 'SAINT (Bruker, 2008b)'
_computing_data_collection 'APEX II Control Software (Bruker, 2008a)'
_computing_data_reduction 'SAINT (Bruker, 2008b)'
_computing_molecular_graphics 'PLATON (Spek, 2008)'
_computing_publication_material 'PLATON (Spek, 2008)'
_computing_structure_refinement 'SHELXL97 (Sheldrick, 1998)'
_computing_structure_solution 'SHELXS97 (Sheldrick, 1998)'
_diffrn_ambient_temperature 123(2)
_diffrn_detector ' CCD plate '
_diffrn_detector_area_resol_mean 16
_diffrn_measured_fraction_theta_full 0.936
_diffrn_measured_fraction_theta_max 0.936
_diffrn_measurement_device ' \k-geometry diffractometer '
_diffrn_measurement_device_type ' Bruker APEX-II CCD '
_diffrn_measurement_method ' phi- and omega-rotation '
_diffrn_radiation_monochromator graphite
_diffrn_radiation_source 'rotating anode FR591'
_diffrn_radiation_type MoK\a
_diffrn_radiation_wavelength 0.71073
_diffrn_reflns_av_R_equivalents 0.1064
_diffrn_reflns_av_sigmaI/netI 0.1068
_diffrn_reflns_limit_h_max 13
_diffrn_reflns_limit_h_min -13
_diffrn_reflns_limit_k_max 5
_diffrn_reflns_limit_k_min -5
_diffrn_reflns_limit_l_max 19
_diffrn_reflns_limit_l_min -19
_diffrn_reflns_number 12071
_diffrn_reflns_theta_full 22.35
_diffrn_reflns_theta_max 22.35
_diffrn_reflns_theta_min 1.63
_diffrn_standards_decay_% 0
_exptl_absorpt_coefficient_mu 0.075
_exptl_absorpt_correction_T_max 0.9985
_exptl_absorpt_correction_T_min 0.9757
_exptl_absorpt_correction_type multi-scan
_exptl_absorpt_process_details 'SADABS, Bruker, 2008b'
_exptl_crystal_colour yellow
_exptl_crystal_density_diffrn 1.217
_exptl_crystal_density_meas ?
_exptl_crystal_density_method 'not measured'
_exptl_crystal_description fragment
_exptl_crystal_F_000 496
_exptl_crystal_size_max 0.33
_exptl_crystal_size_mid 0.05
_exptl_crystal_size_min 0.02
_refine_diff_density_max 0.181
_refine_diff_density_min -0.207
_refine_diff_density_rms 0.049
_refine_ls_extinction_method none
_refine_ls_goodness_of_fit_ref 1.047
_refine_ls_hydrogen_treatment constr
_refine_ls_matrix_type full
_refine_ls_number_parameters 164
_refine_ls_number_reflns 1538
_refine_ls_number_restraints 0
_refine_ls_restrained_S_all 1.047
_refine_ls_R_factor_all 0.1082
_refine_ls_R_factor_gt 0.0605
_refine_ls_shift/su_max 0.000
_refine_ls_shift/su_mean 0.000
_refine_ls_structure_factor_coef Fsqd
_refine_ls_weighting_details 'calc w=1/[\s^2^(Fo^2^)+(0.0564P)^2^+0.0000P] where P=(Fo^2^+2Fc^2^)/3'
_refine_ls_weighting_scheme calc
_refine_ls_wR_factor_gt 0.1311
_refine_ls_wR_factor_ref 0.1521
_reflns_number_gt 973
_reflns_number_total 1538
_reflns_threshold_expression >2\s(I)
_cod_data_source_file c2cc30611e.txt
_cod_data_source_block 3
_cod_depositor_comments
;
The following automatic conversions were performed:

'_exptl_crystal_density_meas' value 'none' was changed to '?' - the
value is perceived as not measured.

Automatic conversion script
Id: cif_fix_values 3008 2015-01-20 13:52:24Z robertas 
;
_cod_original_sg_symbol_H-M P21/c
_cod_database_code 7107539

loop_
_symmetry_equiv_pos_as_xyz
'x, y, z'
'-x, y+1/2, -z+1/2'
'-x, -y, -z'
'x, -y-1/2, z-1/2'

loop_
_atom_site_label
_atom_site_type_symbol
_atom_site_fract_x
_atom_site_fract_y
_atom_site_fract_z
_atom_site_U_iso_or_equiv
_atom_site_adp_type
_atom_site_occupancy
_atom_site_symmetry_multiplicity
_atom_site_calc_flag
_atom_site_refinement_flags
N3 N 0.2922(2) 0.0826(4) 0.93525(15) 0.0343(8) Uani 1 1 d .
N2 N 0.3628(2) 0.0843(4) 1.00353(14) 0.0371(8) Uani 1 1 d .
H1 H 0.4139 0.1942 1.0146 0.044 Uiso 1 1 calc R
C9 C 0.0018(3) 0.2399(5) 0.58631(18) 0.0517(11) Uani 1 1 d .
H6 H -0.0498 0.3730 0.5805 0.078 Uiso 1 1 calc R
H8 H -0.0364 0.0846 0.5778 0.078 Uiso 1 1 calc R
H7 H 0.0429 0.2592 0.5500 0.078 Uiso 1 1 calc R
C6 C 0.0770(3) 0.2444(5) 0.66456(18) 0.0383(9) Uani 1 1 d .
C5 C 0.1514(3) 0.4298(5) 0.68783(19) 0.0389(10) Uani 1 1 d .
H3 H 0.1545 0.5570 0.6541 0.047 Uiso 1 1 calc R
C4 C 0.2216(3) 0.4330(5) 0.75982(19) 0.0369(9) Uani 1 1 d .
H2 H 0.2710 0.5630 0.7745 0.044 Uiso 1 1 calc R
C3 C 0.2201(3) 0.2470(4) 0.81046(17) 0.0322(9) Uani 1 1 d .
C2 C 0.2970(2) 0.2487(5) 0.88622(18) 0.0334(9) Uani 1 1 d .
C10 C 0.3553(3) -0.0887(5) 1.05700(18) 0.0311(9) Uani 1 1 d .
C15 C 0.2840(2) -0.2859(5) 1.03953(18) 0.0363(9) Uani 1 1 d .
H13 H 0.2387 -0.3047 0.9901 0.044 Uiso 1 1 calc R
C14 C 0.2796(3) -0.4519(5) 1.09406(19) 0.0380(10) Uani 1 1 d .
H12 H 0.2316 -0.5852 1.0817 0.046 Uiso 1 1 calc R
C13 C 0.3448(3) -0.4267(5) 1.1670(2) 0.0404(10) Uani 1 1 d .
H11 H 0.3408 -0.5404 1.2045 0.048 Uiso 1 1 calc R
C7 C 0.0754(3) 0.0592(5) 0.71567(19) 0.0383(9) Uani 1 1 d .
H4 H 0.0251 -0.0691 0.7011 0.046 Uiso 1 1 calc R
C8 C 0.1455(3) 0.0588(5) 0.78705(19) 0.0366(9) Uani 1 1 d .
H5 H 0.1431 -0.0700 0.8204 0.044 Uiso 1 1 calc R
C11 C 0.4214(3) -0.0653(5) 1.12991(18) 0.0354(9) Uani 1 1 d .
H9 H 0.4705 0.0659 1.1424 0.042 Uiso 1 1 calc R
C12 C 0.4156(3) -0.2327(5) 1.18415(19) 0.0403(10) Uani 1 1 d .
H10 H 0.4606 -0.2146 1.2337 0.048 Uiso 1 1 calc R
C1 C 0.3783(3) 0.4388(5) 0.90355(16) 0.0332(9) Uani 1 1 d .
N1 N 0.4428(2) 0.5888(5) 0.91935(15) 0.0448(9) Uani 1 1 d .

loop_
_atom_site_aniso_label
_atom_site_aniso_U_11
_atom_site_aniso_U_22
_atom_site_aniso_U_33
_atom_site_aniso_U_23
_atom_site_aniso_U_13
_atom_site_aniso_U_12
N3 0.035(2) 0.0296(14) 0.0371(19) -0.0013(13) 0.0082(16) 0.0007(12)
N2 0.040(2) 0.0288(14) 0.041(2) 0.0023(13) 0.0096(17) -0.0074(12)
C9 0.047(3) 0.061(2) 0.046(3) -0.0020(18) 0.011(2) 0.0096(18)
C6 0.036(3) 0.0418(19) 0.036(2) -0.0052(16) 0.0083(19) 0.0090(15)
C5 0.048(3) 0.0321(17) 0.040(2) 0.0052(15) 0.017(2) 0.0053(15)
C4 0.040(3) 0.0297(16) 0.042(2) -0.0027(15) 0.014(2) -0.0017(14)
C3 0.032(2) 0.0262(16) 0.039(2) -0.0011(15) 0.0120(19) 0.0033(14)
C2 0.039(3) 0.0231(16) 0.042(2) 0.0005(15) 0.017(2) -0.0012(14)
C10 0.031(2) 0.0262(16) 0.036(2) 0.0021(14) 0.0096(19) 0.0048(14)
C15 0.032(2) 0.0324(16) 0.044(2) -0.0023(16) 0.0104(18) -0.0008(14)
C14 0.035(3) 0.0293(16) 0.051(3) 0.0006(16) 0.015(2) -0.0024(14)
C13 0.045(3) 0.0331(18) 0.049(3) 0.0098(16) 0.023(2) 0.0081(16)
C7 0.036(3) 0.0365(18) 0.043(2) -0.0080(16) 0.012(2) -0.0024(14)
C8 0.041(3) 0.0292(16) 0.043(2) -0.0009(15) 0.016(2) -0.0011(15)
C11 0.034(2) 0.0269(16) 0.044(3) 0.0017(15) 0.010(2) -0.0007(13)
C12 0.043(3) 0.0347(18) 0.043(2) -0.0004(16) 0.0124(19) 0.0028(15)
C1 0.038(3) 0.0326(17) 0.031(2) 0.0047(15) 0.0137(18) 0.0076(17)
N1 0.051(2) 0.0370(16) 0.046(2) -0.0002(13) 0.0129(17) -0.0068(15)

loop_
_atom_type_symbol
_atom_type_description
_atom_type_scat_dispersion_real
_atom_type_scat_dispersion_imag
_atom_type_scat_source
C C 0.0033 0.0016 'International Tables Vol C Tables 4.2.6.8 and 6.1.1.4'
H H 0.0000 0.0000 'International Tables Vol C Tables 4.2.6.8 and 6.1.1.4'
N N 0.0061 0.0033 'International Tables Vol C Tables 4.2.6.8 and 6.1.1.4'

loop_
_geom_angle_atom_site_label_1
_geom_angle_atom_site_label_2
_geom_angle_atom_site_label_3
_geom_angle
C2 N3 N2 120.1(3)
N3 N2 C10 120.1(2)
N3 N2 H1 119.9
C10 N2 H1 119.9
C6 C9 H6 109.5
C6 C9 H8 109.5
H6 C9 H8 109.5
C6 C9 H7 109.5
H6 C9 H7 109.5
H8 C9 H7 109.5
C5 C6 C7 117.7(3)
C5 C6 C9 121.3(3)
C7 C6 C9 121.0(3)
C6 C5 C4 121.4(3)
C6 C5 H3 119.3
C4 C5 H3 119.3
C5 C4 C3 120.7(3)
C5 C4 H2 119.6
C3 C4 H2 119.6
C4 C3 C8 118.1(3)
C4 C3 C2 120.3(3)
C8 C3 C2 121.6(3)
N3 C2 C1 121.4(3)
N3 C2 C3 120.6(3)
C1 C2 C3 118.0(3)
C11 C10 N2 118.9(3)
C11 C10 C15 118.9(3)
N2 C10 C15 122.2(3)
C14 C15 C10 120.1(3)
C14 C15 H13 119.9
C10 C15 H13 119.9
C15 C14 C13 120.9(3)
C15 C14 H12 119.6
C13 C14 H12 119.6
C12 C13 C14 119.0(3)
C12 C13 H11 120.5
C14 C13 H11 120.5
C8 C7 C6 121.5(3)
C8 C7 H4 119.2
C6 C7 H4 119.2
C7 C8 C3 120.6(3)
C7 C8 H5 119.7
C3 C8 H5 119.7
C12 C11 C10 120.3(3)
C12 C11 H9 119.9
C10 C11 H9 119.9
C11 C12 C13 120.8(3)
C11 C12 H10 119.6
C13 C12 H10 119.6
N1 C1 C2 178.1(3)

loop_
_geom_bond_atom_site_label_1
_geom_bond_atom_site_label_2
_geom_bond_distance
N3 C2 1.307(3)
N3 N2 1.345(3)
N2 C10 1.402(4)
N2 H1 0.8800
C9 C6 1.512(4)
C9 H6 0.9800
C9 H8 0.9800
C9 H7 0.9800
C6 C5 1.391(4)
C6 C7 1.400(4)
C5 C4 1.396(4)
C5 H3 0.9500
C4 C3 1.397(4)
C4 H2 0.9500
C3 C8 1.404(4)
C3 C2 1.485(4)
C2 C1 1.459(5)
C10 C11 1.396(4)
C10 C15 1.407(4)
C15 C14 1.380(4)
C15 H13 0.9500
C14 C13 1.394(4)
C14 H12 0.9500
C13 C12 1.389(4)
C13 H11 0.9500
C7 C8 1.387(4)
C7 H4 0.9500
C8 H5 0.9500
C11 C12 1.386(4)
C11 H9 0.9500
C12 H10 0.9500
C1 N1 1.157(4)
